data_7709219
loop_
_publ_author_name
'N\"o\&sler, Maite'
'Hunger, David'
'Reichert, Felix'
'Winkler, Mario'
'Reimann, Marc'
'Klein, Johannes'
'Suhr, Simon'
'Suntrup, Lisa'
'Beerhues, Julia'
'Kaupp, Martin'
'van Slageren, Joris'
'Sarkar, Biprajit'

_publ_section_title
;
 Spin-state control of cobalt(II) and iron(II) complexes with
 click-derived tripodal ligands through non-covalent and fluorine-specific
 interactions.
;
_journal_issue 48
_journal_name_full 'Dalton transactions (Cambridge, England : 2003)'
_journal_page_first 18097
_journal_page_last 18106
_journal_paper_doi 10.1039/d1dt03535e
_journal_volume 50
_journal_year 2021
_chemical_formula_sum 'C60 H30 B2 Co F38 N20'
_chemical_formula_weight 1833.59
_space_group_crystal_system monoclinic
_space_group_IT_number 14
_space_group_name_Hall '-P 2yn'
_space_group_name_H-M_alt 'P 1 21/n 1'
_atom_sites_solution_hydrogens geom
_audit_creation_method SHELXL-2014/7
_audit_update_record
;
2021-03-12 deposited with the CCDC.	2021-12-01 downloaded from the CCDC.
;
_cell_angle_alpha 90
_cell_angle_beta 104.601(3)
_cell_angle_gamma 90
_cell_formula_units_Z 2
_cell_length_a 15.8479(11)
_cell_length_b 9.3920(8)
_cell_length_c 24.1324(19)
_cell_measurement_reflns_used 6355
_cell_measurement_temperature 100(2)
_cell_measurement_theta_max 27.533
_cell_measurement_theta_min 2.337
_cell_volume 3475.9(5)
_computing_cell_refinement 'APEX3 (Bruker, 2015)'
_computing_data_collection 'APEX3 (Bruker, 2015)'
_computing_data_reduction 'SAINT+ (Bruker, 2009)'
_computing_molecular_graphics 'Diamond 3D, Version 4.0 (Brandenburg, 2014)'
_computing_publication_material shelxle
_computing_structure_refinement 'SHELXL-2014/7 (Sheldrick, 2014)'
_computing_structure_solution 'intrinsic phasing'
_diffrn_ambient_temperature 100(2)
_diffrn_measured_fraction_theta_full 1.000
_diffrn_measured_fraction_theta_max 0.997
_diffrn_measurement_device_type 'Bruker D8 Venture'
_diffrn_measurement_method 'omega + phi scans'
_diffrn_radiation_type MoK\a
_diffrn_radiation_wavelength 0.71073
_diffrn_reflns_av_R_equivalents 0.0405
_diffrn_reflns_av_unetI/netI 0.0290
_diffrn_reflns_Laue_measured_fraction_full 1.000
_diffrn_reflns_Laue_measured_fraction_max 0.997
_diffrn_reflns_limit_h_max 20
_diffrn_reflns_limit_h_min -20
_diffrn_reflns_limit_k_max 12
_diffrn_reflns_limit_k_min -11
_diffrn_reflns_limit_l_max 31
_diffrn_reflns_limit_l_min -28
_diffrn_reflns_number 48490
_diffrn_reflns_point_group_measured_fraction_full 1.000
_diffrn_reflns_point_group_measured_fraction_max 0.997
_diffrn_reflns_theta_full 25.242
_diffrn_reflns_theta_max 27.533
_diffrn_reflns_theta_min 2.337
_exptl_absorpt_coefficient_mu 0.407
_exptl_absorpt_correction_T_max 0.7456
_exptl_absorpt_correction_T_min 0.6701
_exptl_absorpt_correction_type multi-scan
_exptl_absorpt_process_details 'Blessing, 1995'
_exptl_crystal_colour colorless
_exptl_crystal_density_diffrn 1.752
_exptl_crystal_description plate
_exptl_crystal_F_000 1818
_exptl_crystal_size_max 0.43
_exptl_crystal_size_mid 0.12
_exptl_crystal_size_min 0.08
_refine_diff_density_max 0.295
_refine_diff_density_min -0.298
_refine_diff_density_rms 0.058
_refine_ls_extinction_method none
_refine_ls_goodness_of_fit_ref 1.036
_refine_ls_hydrogen_treatment constr
_refine_ls_matrix_type full
_refine_ls_number_parameters 584
_refine_ls_number_reflns 7969
_refine_ls_number_restraints 6
_refine_ls_restrained_S_all 1.036
_refine_ls_R_factor_all 0.0542
_refine_ls_R_factor_gt 0.0373
_refine_ls_shift/su_max 0.001
_refine_ls_shift/su_mean 0.000
_refine_ls_structure_factor_coef Fsqd
_refine_ls_weighting_details 'w=1/[\s^2^(Fo^2^)+(0.0340P)^2^+2.8227P] where P=(Fo^2^+2Fc^2^)/3'
_refine_ls_weighting_scheme calc
_refine_ls_wR_factor_gt 0.0814
_refine_ls_wR_factor_ref 0.0882
_reflns_Friedel_coverage 0.000
_reflns_number_gt 6355
_reflns_number_total 7969
_reflns_threshold_expression 'I > 2\s(I)'
_cod_data_source_file d1dt03535e2.cif
_cod_data_source_block bip333_a
_cod_original_sg_symbol_H-M 'P 21/n'
_cod_database_code 7709219
_shelx_shelxl_version_number 2014/7
_shelx_space_group_comment
;
The symmetry employed for this shelxl refinement is uniquely defined
by the following loop, which should always be used as a source of
symmetry information in preference to the above space-group names.
They are only intended as comments.
;

loop_
_space_group_symop_operation_xyz
'x, y, z'
'-x+1/2, y+1/2, -z+1/2'
'-x, -y, -z'
'x-1/2, -y-1/2, z-1/2'

loop_
_atom_site_label
_atom_site_type_symbol
_atom_site_fract_x
_atom_site_fract_y
_atom_site_fract_z
_atom_site_U_iso_or_equiv
_atom_site_adp_type
_atom_site_occupancy
_atom_site_site_symmetry_order
_atom_site_calc_flag
_atom_site_refinement_flags_posn
_atom_site_refinement_flags_adp
_atom_site_refinement_flags_occupancy
_atom_site_disorder_assembly
_atom_site_disorder_group
Co1 Co 0.5000 0.0000 0.5000 0.01252(8) Uani 1 2 d S . P . .
F10 F 0.46161(8) -0.43172(13) 0.64144(4) 0.0309(3) Uani 1 1 d . . . . .
F11 F 0.34985(8) -0.46171(17) 0.70803(6) 0.0453(4) Uani 1 1 d . . . . .
F12 F 0.40401(8) -0.41117(17) 0.82244(6) 0.0449(4) Uani 1 1 d . . . . .
F13 F 0.57144(8) -0.32702(15) 0.86964(5) 0.0357(3) Uani 1 1 d . . . . .
F14 F 0.68286(7) -0.29727(14) 0.80313(5) 0.0312(3) Uani 1 1 d . . . . .
F20 F 0.41367(8) -0.05693(13) 0.69399(5) 0.0336(3) Uani 1 1 d . . . . .
F21 F 0.49039(9) -0.04059(14) 0.80741(5) 0.0408(3) Uani 1 1 d . . . . .
F22 F 0.43453(9) 0.15267(17) 0.87329(5) 0.0470(4) Uani 1 1 d . . . . .
F23 F 0.29868(9) 0.32736(17) 0.82570(6) 0.0500(4) Uani 1 1 d . . . . .
F24 F 0.22377(7) 0.31586(13) 0.71272(5) 0.0342(3) Uani 1 1 d . . . . .
F30 F 0.92476(9) 0.55336(14) 0.52023(6) 0.0412(3) Uani 1 1 d . . . . .
F31 F 0.96836(10) 0.72307(17) 0.44098(6) 0.0507(4) Uani 1 1 d . . . . .
F32 F 0.92553(8) 1.00441(15) 0.43616(5) 0.0390(3) Uani 1 1 d . . . . .
F33 F 0.84056(8) 1.11392(13) 0.51038(5) 0.0363(3) Uani 1 1 d . . . . .
F34 F 0.79428(8) 0.94452(14) 0.58804(5) 0.0350(3) Uani 1 1 d . . . . .
N1 N 0.57599(9) 0.18625(16) 0.54452(6) 0.0151(3) Uani 1 1 d . . . . .
N10 N 0.56713(9) -0.09377(16) 0.57627(6) 0.0158(3) Uani 1 1 d . . . . .
N11 N 0.57043(10) -0.22538(16) 0.59545(6) 0.0176(3) Uani 1 1 d . . . . .
N12 N 0.62402(9) -0.22126(16) 0.64814(6) 0.0169(3) Uani 1 1 d . . . . .
N20 N 0.41250(9) 0.09019(16) 0.54466(6) 0.0155(3) Uani 1 1 d . . . . .
N21 N 0.35056(9) 0.04173(17) 0.56704(6) 0.0185(3) Uani 1 1 d . . . . .
N22 N 0.33542(9) 0.14608(17) 0.60136(6) 0.0177(3) Uani 1 1 d . . . . .
N30 N 0.64425(10) 0.49858(18) 0.50685(8) 0.0292(4) Uani 1 1 d . . . . .
N31 N 0.69483(10) 0.60522(18) 0.52975(8) 0.0304(4) Uani 1 1 d . . . . .
N32 N 0.76409(10) 0.54896(17) 0.56687(6) 0.0196(3) Uani 1 1 d . . . . .
C10 C 0.62415(12) 0.1488(2) 0.60461(8) 0.0220(4) Uani 1 1 d . . . . .
H10A H 0.6863 0.1750 0.6108 0.026 Uiso 1 1 calc R U . . .
H10B H 0.5999 0.2042 0.6319 0.026 Uiso 1 1 calc R U . . .
C11 C 0.61734(11) -0.0065(2) 0.61614(7) 0.0165(3) Uani 1 1 d . . . . .
C12 C 0.65403(11) -0.0888(2) 0.66300(7) 0.0194(4) Uani 1 1 d . . . . .
H12 H 0.6921 -0.0590 0.6981 0.023 Uiso 1 1 calc R U . . .
C13 C 0.63878(12) -0.3516(2) 0.68311(7) 0.0191(4) Uani 1 1 d . . . . .
H13A H 0.6991 -0.3514 0.7077 0.023 Uiso 1 1 calc R U . . .
H13B H 0.6321 -0.4357 0.6577 0.023 Uiso 1 1 calc R U . . .
C14 C 0.57549(11) -0.36205(18) 0.72015(7) 0.0165(3) Uani 1 1 d . . . . .
C15 C 0.48992(12) -0.4031(2) 0.69784(7) 0.0207(4) Uani 1 1 d . . . . .
C16 C 0.43219(12) -0.4187(2) 0.73134(9) 0.0261(4) Uani 1 1 d . . . . .
C17 C 0.45937(13) -0.3938(2) 0.78918(9) 0.0270(4) Uani 1 1 d . . . . .
C18 C 0.54414(13) -0.3521(2) 0.81299(7) 0.0231(4) Uani 1 1 d . . . . .
C19 C 0.60045(11) -0.3366(2) 0.77843(7) 0.0187(4) Uani 1 1 d . . . . .
C20 C 0.50844(11) 0.29553(19) 0.54536(7) 0.0175(4) Uani 1 1 d . . . . .
H20A H 0.4856 0.3363 0.5066 0.021 Uiso 1 1 calc R U . . .
H20B H 0.5336 0.3736 0.5720 0.021 Uiso 1 1 calc R U . . .
C21 C 0.43687(11) 0.22318(19) 0.56478(7) 0.0169(4) Uani 1 1 d . . . . .
C22 C 0.38743(11) 0.2598(2) 0.60140(7) 0.0181(4) Uani 1 1 d . . . . .
H22 H 0.3892 0.3461 0.6222 0.022 Uiso 1 1 calc R U . . .
C23 C 0.27362(11) 0.1205(2) 0.63638(7) 0.0206(4) Uani 1 1 d . . . . .
H23A H 0.2474 0.0248 0.6276 0.025 Uiso 1 1 calc R U . . .
H23B H 0.2261 0.1916 0.6265 0.025 Uiso 1 1 calc R U . . .
C24 C 0.31736(11) 0.1299(2) 0.69968(7) 0.0185(4) Uani 1 1 d . . . . .
C25 C 0.38549(12) 0.0405(2) 0.72575(8) 0.0218(4) Uani 1 1 d . . . . .
C26 C 0.42525(13) 0.0476(2) 0.78351(8) 0.0259(4) Uani 1 1 d . . . . .
C27 C 0.39645(14) 0.1454(2) 0.81703(8) 0.0293(5) Uani 1 1 d . . . . .
C28 C 0.32837(13) 0.2348(2) 0.79286(9) 0.0297(5) Uani 1 1 d . . . . .
C29 C 0.29039(12) 0.2269(2) 0.73490(8) 0.0229(4) Uani 1 1 d . . . . .
C30 C 0.63671(11) 0.2358(2) 0.51031(8) 0.0186(4) Uani 1 1 d . . . . .
H30A H 0.6035 0.2451 0.4698 0.022 Uiso 1 1 calc R U . . .
H30B H 0.6818 0.1618 0.5120 0.022 Uiso 1 1 calc R U . . .
C31 C 0.68141(11) 0.3747(2) 0.52939(7) 0.0174(4) Uani 1 1 d . . . . .
C32 C 0.75856(12) 0.4064(2) 0.56735(8) 0.0234(4) Uani 1 1 d . . . . .
H32 H 0.7996 0.3416 0.5894 0.028 Uiso 1 1 calc R U . . .
C33 C 0.83237(13) 0.6453(2) 0.59845(8) 0.0265(4) Uani 1 1 d . . . . .
H33A H 0.8831 0.5893 0.6198 0.032 Uiso 1 1 calc R U . . .
H33B H 0.8099 0.7015 0.6264 0.032 Uiso 1 1 calc R U . . .
C34 C 0.86015(11) 0.7444(2) 0.55700(8) 0.0218(4) Uani 1 1 d . . . . .
C35 C 0.90439(12) 0.6922(2) 0.51860(9) 0.0270(4) Uani 1 1 d . . . . .
C36 C 0.92662(13) 0.7777(3) 0.47809(9) 0.0303(5) Uani 1 1 d . . . . .
C37 C 0.90471(12) 0.9193(2) 0.47546(8) 0.0270(4) Uani 1 1 d . . . . .
C38 C 0.86138(12) 0.9753(2) 0.51313(8) 0.0247(4) Uani 1 1 d . . . . .
C39 C 0.83910(12) 0.8871(2) 0.55333(8) 0.0234(4) Uani 1 1 d . . . . .
B1 B 0.60109(14) 0.2668(2) 0.75355(9) 0.0236(5) Uani 1 1 d . . . . .
F1A F 0.5732(3) 0.3139(4) 0.80037(12) 0.0416(10) Uani 0.884(11) 1 d . . P A 1
F2A F 0.6372(2) 0.1311(4) 0.76366(16) 0.0375(7) Uani 0.884(11) 1 d . . P A 1
F3A F 0.53141(17) 0.2687(3) 0.70629(8) 0.0404(7) Uani 0.884(11) 1 d . . P A 1
F4A F 0.66640(14) 0.3570(2) 0.74381(19) 0.0440(8) Uani 0.884(11) 1 d . . P A 1
F1B F 0.552(2) 0.299(4) 0.7907(17) 0.074(11) Uani 0.116(11) 1 d . . P A 2
F2B F 0.5581(14) 0.3108(18) 0.6967(6) 0.034(4) Uani 0.116(11) 1 d . U P A 2
F3B F 0.6744(11) 0.329(3) 0.7721(12) 0.055(5) Uani 0.116(11) 1 d . . P A 2
F4B F 0.601(2) 0.116(3) 0.7546(15) 0.052(7) Uani 0.116(11) 1 d . . P A 2

loop_
_atom_site_aniso_label
_atom_site_aniso_U_11
_atom_site_aniso_U_22
_atom_site_aniso_U_33
_atom_site_aniso_U_23
_atom_site_aniso_U_13
_atom_site_aniso_U_12
Co1 0.01443(15) 0.01253(16) 0.00909(14) 0.00113(13) 0.00016(11) -0.00183(13)
F10 0.0346(6) 0.0359(7) 0.0176(5) -0.0011(5) -0.0021(5) -0.0133(5)
F11 0.0229(6) 0.0651(10) 0.0447(8) 0.0099(7) 0.0028(5) -0.0150(6)
F12 0.0321(7) 0.0707(10) 0.0392(7) 0.0158(7) 0.0227(6) 0.0093(7)
F13 0.0413(7) 0.0520(8) 0.0147(5) -0.0016(5) 0.0088(5) 0.0069(6)
F14 0.0223(6) 0.0491(8) 0.0182(5) 0.0001(5) -0.0021(4) -0.0071(5)
F20 0.0377(7) 0.0298(7) 0.0319(6) -0.0082(5) 0.0063(5) 0.0125(5)
F21 0.0415(7) 0.0354(7) 0.0365(7) 0.0046(6) -0.0072(6) 0.0127(6)
F22 0.0534(8) 0.0618(10) 0.0191(6) -0.0083(6) -0.0032(6) -0.0009(7)
F23 0.0534(8) 0.0584(10) 0.0384(8) -0.0260(7) 0.0122(6) 0.0119(7)
F24 0.0255(6) 0.0345(7) 0.0406(7) -0.0073(6) 0.0047(5) 0.0118(5)
F30 0.0419(7) 0.0318(7) 0.0528(8) -0.0011(6) 0.0176(6) 0.0052(6)
F31 0.0540(9) 0.0592(10) 0.0517(9) -0.0048(7) 0.0369(7) -0.0003(7)
F32 0.0374(7) 0.0527(9) 0.0266(6) 0.0096(6) 0.0075(5) -0.0189(6)
F33 0.0399(7) 0.0247(7) 0.0417(7) 0.0050(6) 0.0055(6) -0.0041(5)
F34 0.0381(7) 0.0337(7) 0.0391(7) -0.0057(6) 0.0207(6) -0.0040(6)
N1 0.0164(7) 0.0150(8) 0.0123(7) 0.0019(6) 0.0005(5) -0.0019(6)
N10 0.0195(7) 0.0148(8) 0.0121(7) 0.0015(6) 0.0022(6) -0.0008(6)
N11 0.0227(8) 0.0181(8) 0.0110(7) 0.0019(6) 0.0023(6) 0.0001(6)
N12 0.0188(7) 0.0194(8) 0.0119(7) 0.0040(6) 0.0026(6) 0.0009(6)
N20 0.0152(7) 0.0169(8) 0.0136(7) 0.0005(6) 0.0023(5) -0.0034(6)
N21 0.0183(7) 0.0205(8) 0.0161(7) -0.0016(6) 0.0033(6) -0.0038(6)
N22 0.0188(7) 0.0198(8) 0.0148(7) -0.0025(6) 0.0046(6) -0.0035(6)
N30 0.0208(8) 0.0194(8) 0.0416(10) 0.0041(8) -0.0031(7) -0.0052(7)
N31 0.0204(8) 0.0192(9) 0.0460(11) 0.0021(8) -0.0019(7) -0.0023(7)
N32 0.0198(7) 0.0204(8) 0.0170(7) -0.0002(6) 0.0016(6) -0.0057(6)
C10 0.0252(9) 0.0192(10) 0.0167(9) 0.0011(7) -0.0038(7) -0.0051(8)
C11 0.0158(8) 0.0211(9) 0.0117(7) 0.0004(7) 0.0019(6) -0.0031(7)
C12 0.0194(9) 0.0232(10) 0.0134(8) 0.0015(7) 0.0001(7) -0.0044(7)
C13 0.0226(9) 0.0196(10) 0.0150(8) 0.0073(7) 0.0043(7) 0.0044(7)
C14 0.0220(9) 0.0104(8) 0.0163(8) 0.0035(7) 0.0035(7) 0.0008(7)
C15 0.0259(9) 0.0179(9) 0.0157(8) 0.0024(7) 0.0006(7) -0.0021(7)
C16 0.0191(9) 0.0274(11) 0.0297(10) 0.0063(8) 0.0020(8) -0.0040(8)
C17 0.0255(10) 0.0297(11) 0.0301(10) 0.0101(9) 0.0153(8) 0.0072(8)
C18 0.0299(10) 0.0255(10) 0.0130(8) 0.0018(7) 0.0041(7) 0.0067(8)
C19 0.0180(8) 0.0191(9) 0.0167(8) 0.0013(7) 0.0002(7) 0.0014(7)
C20 0.0218(9) 0.0153(9) 0.0154(8) -0.0004(7) 0.0047(7) -0.0025(7)
C21 0.0183(8) 0.0162(9) 0.0141(8) 0.0005(7) 0.0000(6) -0.0014(7)
C22 0.0192(8) 0.0174(9) 0.0168(8) -0.0009(7) 0.0033(7) -0.0035(7)
C23 0.0169(8) 0.0265(10) 0.0188(9) -0.0010(8) 0.0055(7) -0.0045(7)
C24 0.0157(8) 0.0215(10) 0.0188(9) -0.0004(7) 0.0054(7) -0.0042(7)
C25 0.0245(9) 0.0190(10) 0.0228(9) -0.0034(8) 0.0077(7) -0.0006(7)
C26 0.0240(10) 0.0236(10) 0.0273(10) 0.0026(8) 0.0013(8) 0.0013(8)
C27 0.0330(11) 0.0342(12) 0.0176(9) -0.0044(8) 0.0006(8) -0.0057(9)
C28 0.0319(11) 0.0330(12) 0.0260(10) -0.0136(9) 0.0106(8) -0.0009(9)
C29 0.0180(9) 0.0229(10) 0.0281(10) -0.0026(8) 0.0064(7) 0.0018(7)
C30 0.0176(8) 0.0196(10) 0.0192(9) -0.0017(7) 0.0058(7) -0.0031(7)
C31 0.0167(8) 0.0188(9) 0.0170(8) 0.0017(7) 0.0047(7) -0.0025(7)
C32 0.0203(9) 0.0209(10) 0.0258(10) 0.0062(8) -0.0002(7) -0.0031(8)
C33 0.0274(10) 0.0284(11) 0.0204(9) -0.0001(8) -0.0004(8) -0.0130(8)
C34 0.0163(8) 0.0268(10) 0.0194(9) 0.0004(8) -0.0007(7) -0.0080(7)
C35 0.0203(9) 0.0268(11) 0.0320(11) -0.0014(9) 0.0029(8) -0.0023(8)
C36 0.0221(10) 0.0425(13) 0.0283(10) -0.0036(9) 0.0102(8) -0.0051(9)
C37 0.0205(9) 0.0374(13) 0.0212(9) 0.0044(9) 0.0016(7) -0.0121(9)
C38 0.0200(9) 0.0246(11) 0.0260(10) 0.0019(8) -0.0008(7) -0.0060(8)
C39 0.0177(9) 0.0304(11) 0.0218(9) -0.0030(8) 0.0044(7) -0.0060(8)
B1 0.0273(11) 0.0215(11) 0.0185(10) 0.0000(9) -0.0004(8) 0.0042(9)
F1A 0.068(2) 0.0360(15) 0.0190(10) 0.0027(8) 0.0088(11) 0.0284(15)
F2A 0.0551(18) 0.0223(11) 0.0369(12) 0.0001(9) 0.0149(13) 0.0120(14)
F3A 0.0270(10) 0.0660(14) 0.0226(9) -0.0058(9) -0.0045(7) -0.0014(10)
F4A 0.0265(9) 0.0319(11) 0.071(2) 0.0060(11) 0.0081(11) 0.0007(7)
F1B 0.056(15) 0.058(14) 0.14(3) -0.003(17) 0.077(18) -0.004(11)
F2B 0.035(5) 0.033(5) 0.033(4) -0.0002(19) 0.006(2) 0.002(2)
F3B 0.019(6) 0.085(13) 0.056(12) 0.025(10) 0.001(7) -0.006(7)
F4B 0.071(18) 0.024(9) 0.062(14) -0.005(8) 0.022(14) 0.014(13)

loop_
_atom_type_symbol
_atom_type_description
_atom_type_scat_dispersion_real
_atom_type_scat_dispersion_imag
_atom_type_scat_source
C C 0.0033 0.0016 'International Tables Vol C Tables 4.2.6.8 and 6.1.1.4'
H H 0.0000 0.0000 'International Tables Vol C Tables 4.2.6.8 and 6.1.1.4'
B B 0.0013 0.0007 'International Tables Vol C Tables 4.2.6.8 and 6.1.1.4'
Co Co 0.3494 0.9721 'International Tables Vol C Tables 4.2.6.8 and 6.1.1.4'
F F 0.0171 0.0103 'International Tables Vol C Tables 4.2.6.8 and 6.1.1.4'
N N 0.0061 0.0033 'International Tables Vol C Tables 4.2.6.8 and 6.1.1.4'

loop_
_geom_angle_atom_site_label_1
_geom_angle_atom_site_label_2
_geom_angle_atom_site_label_3
_geom_angle
_geom_angle_site_symmetry_1
_geom_angle_site_symmetry_3
_geom_angle_publ_flag
N10 Co1 N10 180.00(5) . 3_656 ?
N10 Co1 N20 91.51(5) . 3_656 ?
N10 Co1 N20 88.49(5) 3_656 3_656 ?
N10 Co1 N20 88.49(5) . . ?
N10 Co1 N20 91.51(5) 3_656 . ?
N20 Co1 N20 180.00(9) 3_656 . ?
N10 Co1 N1 79.20(5) . . ?
N10 Co1 N1 100.80(5) 3_656 . ?
N20 Co1 N1 102.30(5) 3_656 . ?
N20 Co1 N1 77.70(5) . . ?
N10 Co1 N1 100.80(5) . 3_656 ?
N10 Co1 N1 79.20(5) 3_656 3_656 ?
N20 Co1 N1 77.70(5) 3_656 3_656 ?
N20 Co1 N1 102.30(5) . 3_656 ?
N1 Co1 N1 180.00(5) . 3_656 ?
C20 N1 C30 111.08(13) . . ?
C20 N1 C10 109.96(14) . . ?
C30 N1 C10 111.48(13) . . ?
C20 N1 Co1 104.11(10) . . ?
C30 N1 Co1 108.79(10) . . ?
C10 N1 Co1 111.19(10) . . ?
N11 N10 C11 110.69(14) . . ?
N11 N10 Co1 132.56(11) . . ?
C11 N10 Co1 116.74(12) . . ?
N10 N11 N12 105.44(14) . . ?
N11 N12 C12 112.07(14) . . ?
N11 N12 C13 119.43(15) . . ?
C12 N12 C13 128.38(15) . . ?
N21 N20 C21 110.19(14) . . ?
N21 N20 Co1 135.83(12) . . ?
C21 N20 Co1 112.49(11) . . ?
N20 N21 N22 105.58(14) . . ?
N21 N22 C22 111.97(14) . . ?
N21 N22 C23 119.02(15) . . ?
C22 N22 C23 128.77(15) . . ?
N31 N30 C31 109.18(15) . . ?
N30 N31 N32 106.91(15) . . ?
N31 N32 C32 110.82(15) . . ?
N31 N32 C33 118.48(16) . . ?
C32 N32 C33 130.68(17) . . ?
C11 C10 N1 111.48(14) . . ?
C11 C10 H10A 109.3 . . ?
N1 C10 H10A 109.3 . . ?
C11 C10 H10B 109.3 . . ?
N1 C10 H10B 109.3 . . ?
H10A C10 H10B 108.0 . . ?
N10 C11 C12 107.15(16) . . ?
N10 C11 C10 120.94(15) . . ?
C12 C11 C10 131.91(16) . . ?
N12 C12 C11 104.65(15) . . ?
N12 C12 H12 127.7 . . ?
C11 C12 H12 127.7 . . ?
N12 C13 C14 111.20(14) . . ?
N12 C13 H13A 109.4 . . ?
C14 C13 H13A 109.4 . . ?
N12 C13 H13B 109.4 . . ?
C14 C13 H13B 109.4 . . ?
H13A C13 H13B 108.0 . . ?
C15 C14 C19 116.47(16) . . ?
C15 C14 C13 121.47(16) . . ?
C19 C14 C13 122.02(16) . . ?
F10 C15 C16 118.14(16) . . ?
F10 C15 C14 119.54(16) . . ?
C16 C15 C14 122.31(17) . . ?
F11 C16 C15 120.37(18) . . ?
F11 C16 C17 119.90(17) . . ?
C15 C16 C17 119.71(17) . . ?
F12 C17 C16 120.21(18) . . ?
F12 C17 C18 120.10(18) . . ?
C16 C17 C18 119.69(17) . . ?
F13 C18 C19 120.40(17) . . ?
F13 C18 C17 120.19(17) . . ?
C19 C18 C17 119.40(17) . . ?
F14 C19 C18 117.86(16) . . ?
F14 C19 C14 119.71(16) . . ?
C18 C19 C14 122.42(17) . . ?
N1 C20 C21 107.23(14) . . ?
N1 C20 H20A 110.3 . . ?
C21 C20 H20A 110.3 . . ?
N1 C20 H20B 110.3 . . ?
C21 C20 H20B 110.3 . . ?
H20A C20 H20B 108.5 . . ?
N20 C21 C22 107.77(15) . . ?
N20 C21 C20 118.35(15) . . ?
C22 C21 C20 133.87(17) . . ?
N22 C22 C21 104.49(16) . . ?
N22 C22 H22 127.8 . . ?
C21 C22 H22 127.8 . . ?
N22 C23 C24 111.71(14) . . ?
N22 C23 H23A 109.3 . . ?
C24 C23 H23A 109.3 . . ?
N22 C23 H23B 109.3 . . ?
C24 C23 H23B 109.3 . . ?
H23A C23 H23B 107.9 . . ?
C29 C24 C25 116.43(17) . . ?
C29 C24 C23 121.64(17) . . ?
C25 C24 C23 121.92(16) . . ?
F20 C25 C26 118.54(17) . . ?
F20 C25 C24 119.17(16) . . ?
C26 C25 C24 122.29(18) . . ?
F21 C26 C27 119.66(18) . . ?
F21 C26 C25 120.85(18) . . ?
C27 C26 C25 119.48(18) . . ?
F22 C27 C26 119.88(19) . . ?
F22 C27 C28 120.17(19) . . ?
C26 C27 C28 119.95(18) . . ?
F23 C28 C27 120.04(18) . . ?
F23 C28 C29 120.46(19) . . ?
C27 C28 C29 119.49(18) . . ?
F24 C29 C28 117.89(17) . . ?
F24 C29 C24 119.75(17) . . ?
C28 C29 C24 122.35(18) . . ?
N1 C30 C31 114.96(14) . . ?
N1 C30 H30A 108.5 . . ?
C31 C30 H30A 108.5 . . ?
N1 C30 H30B 108.5 . . ?
C31 C30 H30B 108.5 . . ?
H30A C30 H30B 107.5 . . ?
N30 C31 C32 107.88(16) . . ?
N30 C31 C30 120.00(15) . . ?
C32 C31 C30 132.11(17) . . ?
N32 C32 C31 105.19(17) . . ?
N32 C32 H32 127.4 . . ?
C31 C32 H32 127.4 . . ?
N32 C33 C34 109.61(15) . . ?
N32 C33 H33A 109.7 . . ?
C34 C33 H33A 109.7 . . ?
N32 C33 H33B 109.7 . . ?
C34 C33 H33B 109.7 . . ?
H33A C33 H33B 108.2 . . ?
C39 C34 C35 117.15(18) . . ?
C39 C34 C33 122.35(18) . . ?
C35 C34 C33 120.41(19) . . ?
F30 C35 C36 118.98(19) . . ?
F30 C35 C34 118.89(18) . . ?
C36 C35 C34 122.1(2) . . ?
F31 C36 C37 120.06(19) . . ?
F31 C36 C35 120.5(2) . . ?
C37 C36 C35 119.39(19) . . ?
F32 C37 C36 120.33(19) . . ?
F32 C37 C38 119.5(2) . . ?
C36 C37 C38 120.19(18) . . ?
F33 C38 C37 119.77(18) . . ?
F33 C38 C39 120.77(18) . . ?
C37 C38 C39 119.45(19) . . ?
F34 C39 C34 120.58(17) . . ?
F34 C39 C38 117.71(18) . . ?
C34 C39 C38 121.69(18) . . ?
F3B B1 F1B 106.7(18) . . ?
F3A B1 F1A 108.6(2) . . ?
F3A B1 F2A 111.5(2) . . ?
F1A B1 F2A 110.5(3) . . ?
F3A B1 F4A 109.01(19) . . ?
F1A B1 F4A 110.2(3) . . ?
F2A B1 F4A 107.1(2) . . ?
F3B B1 F4B 117.5(13) . . ?
F1B B1 F4B 102(2) . . ?
F3B B1 F2B 111.9(10) . . ?
F1B B1 F2B 110.8(16) . . ?
F4B B1 F2B 107.6(14) . . ?

loop_
_geom_bond_atom_site_label_1
_geom_bond_atom_site_label_2
_geom_bond_distance
_geom_bond_site_symmetry_2
_geom_bond_publ_flag
Co1 N10 2.0755(14) . ?
Co1 N10 2.0756(14) 3_656 ?
Co1 N20 2.1342(14) 3_656 ?
Co1 N20 2.1342(14) . ?
Co1 N1 2.2388(14) . ?
Co1 N1 2.2388(14) 3_656 ?
F10 C15 1.348(2) . ?
F11 C16 1.346(2) . ?
F12 C17 1.340(2) . ?
F13 C18 1.346(2) . ?
F14 C19 1.343(2) . ?
F20 C25 1.341(2) . ?
F21 C26 1.336(2) . ?
F22 C27 1.341(2) . ?
F23 C28 1.339(2) . ?
F24 C29 1.347(2) . ?
F30 C35 1.341(2) . ?
F31 C36 1.342(2) . ?
F32 C37 1.343(2) . ?
F33 C38 1.341(2) . ?
F34 C39 1.341(2) . ?
N1 C20 1.487(2) . ?
N1 C30 1.491(2) . ?
N1 C10 1.501(2) . ?
N10 N11 1.316(2) . ?
N10 C11 1.358(2) . ?
N11 N12 1.340(2) . ?
N12 C12 1.348(2) . ?
N12 C13 1.471(2) . ?
N20 N21 1.315(2) . ?
N20 C21 1.360(2) . ?
N21 N22 1.343(2) . ?
N22 C22 1.349(2) . ?
N22 C23 1.466(2) . ?
N30 N31 1.314(2) . ?
N30 C31 1.355(2) . ?
N31 N32 1.338(2) . ?
N32 C32 1.342(3) . ?
N32 C33 1.468(2) . ?
C10 C11 1.493(3) . ?
C10 H10A 0.9900 . ?
C10 H10B 0.9900 . ?
C11 C12 1.372(2) . ?
C12 H12 0.9500 . ?
C13 C14 1.506(2) . ?
C13 H13A 0.9900 . ?
C13 H13B 0.9900 . ?
C14 C15 1.382(2) . ?
C14 C19 1.382(2) . ?
C15 C16 1.373(3) . ?
C16 C17 1.373(3) . ?
C17 C18 1.378(3) . ?
C18 C19 1.374(3) . ?
C20 C21 1.495(2) . ?
C20 H20A 0.9900 . ?
C20 H20B 0.9900 . ?
C21 C22 1.365(2) . ?
C22 H22 0.9500 . ?
C23 C24 1.513(2) . ?
C23 H23A 0.9900 . ?
C23 H23B 0.9900 . ?
C24 C29 1.385(3) . ?
C24 C25 1.387(3) . ?
C25 C26 1.379(3) . ?
C26 C27 1.375(3) . ?
C27 C28 1.376(3) . ?
C28 C29 1.378(3) . ?
C30 C31 1.500(2) . ?
C30 H30A 0.9900 . ?
C30 H30B 0.9900 . ?
C31 C32 1.363(2) . ?
C32 H32 0.9500 . ?
C33 C34 1.511(3) . ?
C33 H33A 0.9900 . ?
C33 H33B 0.9900 . ?
C34 C39 1.379(3) . ?
C34 C35 1.385(3) . ?
C35 C36 1.378(3) . ?
C36 C37 1.373(3) . ?
C37 C38 1.374(3) . ?
C38 C39 1.387(3) . ?
B1 F3B 1.278(17) . ?
B1 F1B 1.36(3) . ?
B1 F3A 1.373(3) . ?
B1 F1A 1.385(4) . ?
B1 F2A 1.393(4) . ?
B1 F4A 1.402(3) . ?
B1 F4B 1.41(3) . ?
B1 F2B 1.431(15) . ?
